data_4023937
loop_
_publ_author_name
'Gary E. Keck'
'Robert L. Giles'
'Victor J. Cee'
'Carrie A. Wager'
'Tao Yu'
'Matthew B. Kraft'

_publ_section_title
;
 Total Synthesis of Epothilones B and D: Stannane
 Equivalents for \b-Keto Ester Dianions
;
_journal_name_full 'Journal of Organic Chemistry'
_journal_page_first 9675
_journal_page_last 9691
_journal_paper_doi 10.1021/jo802215v
_journal_volume 73
_journal_year 2008
_chemical_formula_sum 'C18 H32 O5'
_chemical_formula_weight 328.44
_chemical_name_systematic
;
 ?
;
_space_group_IT_number 4
_symmetry_cell_setting monoclinic
_symmetry_space_group_name_Hall 'P 2yb'
_symmetry_space_group_name_H-M 'P 1 21 1'
_atom_sites_solution_hydrogens geom
_atom_sites_solution_primary direct
_atom_sites_solution_secondary difmap
_audit_creation_method SHELXL-97
_cell_angle_alpha 90.00
_cell_angle_beta 97.956(3)
_cell_angle_gamma 90.00
_cell_formula_units_Z 2
_cell_length_a 10.6239(10)
_cell_length_b 7.8280(4)
_cell_length_c 11.6847(10)
_cell_measurement_reflns_used 7260
_cell_measurement_temperature 200(1)
_cell_measurement_theta_max 27.48
_cell_measurement_theta_min 1.02
_cell_volume 962.39(13)
_computing_cell_refinement DENZO-SMN
_computing_data_collection 'Nonius COLLECT'
_computing_data_reduction DENZO-SMN
_computing_molecular_graphics 'WinGX, Ortep3'
_computing_structure_refinement 'SHELXL-97 (Sheldrick, 1997)'
_computing_structure_solution SIR97
_diffrn_ambient_temperature 200(1)
_diffrn_measured_fraction_theta_full 0.986
_diffrn_measured_fraction_theta_max 0.986
_diffrn_measurement_device_type 'Nonius KappaCCD diffractometer'
_diffrn_measurement_method 'Phi plus Omega scan'
_diffrn_radiation_monochromator graphite
_diffrn_radiation_source 'fine-focus sealed tube'
_diffrn_radiation_type MoK\a
_diffrn_radiation_wavelength 0.71073
_diffrn_reflns_av_R_equivalents 0.0494
_diffrn_reflns_av_sigmaI/netI 0.0797
_diffrn_reflns_limit_h_max 13
_diffrn_reflns_limit_h_min -13
_diffrn_reflns_limit_k_max 8
_diffrn_reflns_limit_k_min -9
_diffrn_reflns_limit_l_max 15
_diffrn_reflns_limit_l_min -15
_diffrn_reflns_number 4080
_diffrn_reflns_theta_full 27.46
_diffrn_reflns_theta_max 27.46
_diffrn_reflns_theta_min 3.78
_diffrn_standards_decay_% <2.0
_exptl_absorpt_coefficient_mu 0.081
_exptl_absorpt_correction_T_max 0.9777
_exptl_absorpt_correction_T_min 0.9753
_exptl_absorpt_correction_type multi-scan
_exptl_absorpt_process_details 'DENZO-SMN (Otwinowski & Minor, 1997)'
_exptl_crystal_colour colorless
_exptl_crystal_density_diffrn 1.133
_exptl_crystal_density_method 'not measured'
_exptl_crystal_description prism
_exptl_crystal_F_000 360
_exptl_crystal_size_max 0.31
_exptl_crystal_size_mid 0.30
_exptl_crystal_size_min 0.28
_refine_diff_density_max 0.298
_refine_diff_density_min -0.228
_refine_diff_density_rms 0.045
_refine_ls_abs_structure_details 'Flack H D (1983), Acta Cryst. A39, 876-881'
_refine_ls_abs_structure_Flack 0.00
_refine_ls_extinction_method none
_refine_ls_goodness_of_fit_ref 1.058
_refine_ls_hydrogen_treatment mixed
_refine_ls_matrix_type full
_refine_ls_number_parameters 324
_refine_ls_number_reflns 2331
_refine_ls_number_restraints 1
_refine_ls_restrained_S_all 1.058
_refine_ls_R_factor_all 0.1094
_refine_ls_R_factor_gt 0.0585
_refine_ls_shift/su_max 0.000
_refine_ls_shift/su_mean 0.000
_refine_ls_structure_factor_coef Fsqd
_refine_ls_weighting_details 'calc w=1/[\s^2^(Fo^2^)+(0.0635P)^2^+0.0848P] where P=(Fo^2^+2Fc^2^)/3'
_refine_ls_weighting_scheme calc
_refine_ls_wR_factor_gt 0.1166
_refine_ls_wR_factor_ref 0.1359
_reflns_number_gt 1482
_reflns_number_total 2331
_reflns_threshold_expression >2sigma(I)
_cod_data_source_file jo802215v_si_002.cif
_cod_data_source_block keg003
_cod_depositor_comments
;
The following automatic conversions were performed:
'_exptl_absorpt_correction_type' value 'Multi-scan' changed to
'multi-scan' according to
'/home/saulius/struct/CIF-dictionaries/cif_core.dic' dictionary named
'cif_core.dic' version 2.4.1 from 2010-06-29.

Automatic conversion script
Id: cif_fix_enum 1527 2010-12-29 10:47:43Z saulius 
;
_cod_original_sg_symbol_H-M 'P 21'
_cod_database_code 4023937

loop_
_symmetry_equiv_pos_as_xyz
'x, y, z'
'-x, y+1/2, -z'

loop_
_atom_site_label
_atom_site_type_symbol
_atom_site_fract_x
_atom_site_fract_y
_atom_site_fract_z
_atom_site_U_iso_or_equiv
_atom_site_adp_type
_atom_site_occupancy
_atom_site_symmetry_multiplicity
_atom_site_calc_flag
_atom_site_refinement_flags
_atom_site_disorder_assembly
_atom_site_disorder_group
C1 C 0.1965(4) 0.4878(5) 0.4177(4) 0.0419(10) Uani 1 1 d . . .
C2 C 0.2780(4) 0.3305(5) 0.4314(4) 0.0410(10) Uani 1 1 d . . .
C3 C 0.2676(3) 0.2286(4) 0.3201(3) 0.0325(8) Uani 1 1 d . . .
C4 C 0.3661(3) 0.0838(4) 0.3168(3) 0.0301(8) Uani 1 1 d . . .
C5 C 0.3044(4) -0.0432(4) 0.2231(3) 0.0307(8) Uani 1 1 d . . .
C6 C 0.3915(4) -0.1389(5) 0.1495(3) 0.0338(9) Uani 1 1 d . . .
C7 C 0.4923(4) -0.2502(5) 0.2200(4) 0.0352(9) Uani 1 1 d . . .
C8 C 0.5900(4) -0.3327(5) 0.1518(4) 0.0413(9) Uani 1 1 d . . .
C9 C 0.6864(5) -0.4294(6) 0.2316(4) 0.0589(13) Uani 1 1 d . . .
H9 H 0.6504 -0.4944 0.2875 0.071 Uiso 1 1 calc R . .
C10 C 0.7993(6) -0.4423(10) 0.2400(6) 0.100(2) Uani 1 1 d . . .
H10A H 0.8448 -0.3823 0.1881 0.120 Uiso 1 1 calc R . .
H10B H 0.8436 -0.5125 0.2985 0.120 Uiso 1 1 calc R . .
C11 C 0.0604(7) 0.6721(8) 0.5025(6) 0.0772(19) Uani 1 1 d . . .
C12 C 0.1054(4) 0.1025(5) 0.1879(3) 0.0385(9) Uani 1 1 d . . .
C13 C 0.4877(4) 0.1682(6) 0.2881(5) 0.0458(11) Uani 1 1 d . . .
C14 C 0.3895(5) -0.0096(6) 0.4333(4) 0.0420(10) Uani 1 1 d . . .
C15 C 0.0499(5) 0.2487(8) 0.1121(4) 0.0581(14) Uani 1 1 d . . .
C16 C 0.0109(5) -0.0405(7) 0.1938(5) 0.0538(12) Uani 1 1 d . . .
C17 C 0.3105(5) -0.2440(7) 0.0556(5) 0.0585(14) Uani 1 1 d . . .
C18 C 0.6500(5) -0.2047(7) 0.0777(5) 0.0578(13) Uani 1 1 d . . .
O1 O 0.1357(3) 0.5151(4) 0.5078(3) 0.0587(9) Uani 1 1 d . . .
O2 O 0.1862(3) 0.5817(4) 0.3353(3) 0.0669(10) Uani 1 1 d . . .
O3 O 0.1419(2) 0.1589(3) 0.3046(2) 0.0329(6) Uani 1 1 d . . .
O4 O 0.2153(2) 0.0494(3) 0.1415(2) 0.0353(6) Uani 1 1 d . . .
O5 O 0.4375(3) -0.3848(4) 0.2801(3) 0.0670(10) Uani 1 1 d . . .
H2A H 0.252(4) 0.265(5) 0.497(3) 0.032(10) Uiso 1 1 d . . .
H2B H 0.364(5) 0.361(6) 0.451(3) 0.047(12) Uiso 1 1 d . . .
H3 H 0.275(3) 0.312(5) 0.253(3) 0.026(9) Uiso 1 1 d . . .
H5 H 0.258(3) -0.121(5) 0.261(3) 0.025(9) Uiso 1 1 d . . .
H6 H 0.429(4) -0.045(6) 0.118(3) 0.042(11) Uiso 1 1 d . . .
H7 H 0.541(3) -0.186(4) 0.275(3) 0.015(8) Uiso 1 1 d . . .
H8 H 0.539(4) -0.419(7) 0.104(4) 0.057(12) Uiso 1 1 d . . .
H13A H 0.479(5) 0.212(7) 0.205(5) 0.074(16) Uiso 1 1 d . . .
H13B H 0.559(4) 0.092(5) 0.299(3) 0.034(10) Uiso 1 1 d . . .
H13C H 0.510(5) 0.262(8) 0.338(4) 0.069(15) Uiso 1 1 d . . .
H14A H 0.440(4) 0.055(6) 0.488(4) 0.060(14) Uiso 1 1 d . . .
H14B H 0.309(5) -0.040(6) 0.458(3) 0.047(12) Uiso 1 1 d . . .
H14C H 0.440(4) -0.121(6) 0.426(3) 0.041(11) Uiso 1 1 d . . .
H15A H 0.030(5) 0.193(8) 0.027(6) 0.10(2) Uiso 1 1 d . . .
H15B H 0.115(4) 0.358(6) 0.118(3) 0.047(12) Uiso 1 1 d . . .
H15C H -0.015(4) 0.291(6) 0.139(4) 0.042(12) Uiso 1 1 d . . .
H17A H 0.255(5) -0.336(7) 0.095(4) 0.070(15) Uiso 1 1 d . . .
H17B H 0.359(5) -0.300(8) 0.002(5) 0.088(18) Uiso 1 1 d . . .
H17C H 0.255(4) -0.169(6) 0.004(4) 0.050(12) Uiso 1 1 d . . .
H18A H 0.592(6) -0.155(10) 0.020(6) 0.11(2) Uiso 1 1 d . . .
H18B H 0.709(5) -0.256(7) 0.030(4) 0.065(14) Uiso 1 1 d . . .
H5O H 0.351(7) -0.377(12) 0.275(6) 0.13(3) Uiso 1 1 d . . .
H16A H 0.050(4) -0.140(6) 0.241(3) 0.046(12) Uiso 1 1 d . . .
H11A H 0.017(6) 0.675(8) 0.566(6) 0.094(19) Uiso 1 1 d . . .
H16B H -0.063(5) -0.008(7) 0.232(4) 0.070(15) Uiso 1 1 d . . .
H16C H -0.034(5) -0.081(7) 0.109(5) 0.081(17) Uiso 1 1 d . . .
H11B H -0.014(6) 0.686(10) 0.419(6) 0.11(2) Uiso 1 1 d . . .
H11C H 0.114(7) 0.763(11) 0.498(6) 0.12(3) Uiso 1 1 d . . .
H18C H 0.693(5) -0.114(8) 0.136(5) 0.079(16) Uiso 1 1 d . . .

loop_
_atom_site_aniso_label
_atom_site_aniso_U_11
_atom_site_aniso_U_22
_atom_site_aniso_U_33
_atom_site_aniso_U_23
_atom_site_aniso_U_13
_atom_site_aniso_U_12
C1 0.041(2) 0.0287(19) 0.061(3) -0.003(2) 0.023(2) -0.0054(17)
C2 0.036(2) 0.039(2) 0.049(3) -0.0103(19) 0.009(2) -0.0011(18)
C3 0.031(2) 0.0303(18) 0.037(2) 0.0005(16) 0.0050(16) 0.0005(15)
C4 0.0302(19) 0.0293(17) 0.0301(18) -0.0017(15) 0.0015(15) 0.0006(15)
C5 0.032(2) 0.0286(18) 0.031(2) 0.0076(15) 0.0017(16) 0.0004(16)
C6 0.037(2) 0.0300(19) 0.035(2) -0.0002(15) 0.0057(17) 0.0021(17)
C7 0.035(2) 0.0306(19) 0.041(2) 0.0064(17) 0.0099(18) -0.0036(17)
C8 0.043(2) 0.0339(19) 0.049(2) -0.0037(18) 0.0108(19) 0.0037(19)
C9 0.053(3) 0.069(3) 0.060(3) 0.012(3) 0.027(2) 0.030(3)
C10 0.086(5) 0.116(6) 0.096(5) -0.002(4) 0.009(4) 0.038(4)
C11 0.085(5) 0.062(3) 0.098(5) 0.006(3) 0.059(4) 0.030(3)
C12 0.031(2) 0.050(2) 0.034(2) -0.0006(18) 0.0034(17) 0.0060(19)
C13 0.033(2) 0.037(2) 0.068(3) -0.009(2) 0.014(2) -0.005(2)
C14 0.044(3) 0.048(2) 0.032(2) -0.0029(19) -0.001(2) 0.007(2)
C15 0.052(3) 0.076(4) 0.046(3) 0.011(3) 0.007(2) 0.034(3)
C16 0.039(3) 0.064(3) 0.057(3) -0.013(3) 0.003(2) -0.007(2)
C17 0.063(3) 0.054(3) 0.055(3) -0.019(3) -0.005(3) 0.016(3)
C18 0.060(3) 0.059(3) 0.062(3) 0.009(3) 0.033(3) 0.015(3)
O1 0.070(2) 0.0501(18) 0.064(2) 0.0006(14) 0.0359(17) 0.0143(15)
O2 0.078(2) 0.0440(17) 0.090(2) 0.0158(18) 0.0514(19) 0.0185(17)
O3 0.0274(13) 0.0381(14) 0.0334(13) -0.0017(11) 0.0048(10) -0.0019(11)
O4 0.0335(13) 0.0433(14) 0.0290(13) 0.0036(11) 0.0040(11) 0.0069(11)
O5 0.053(2) 0.0553(19) 0.099(3) 0.0425(19) 0.0337(19) 0.0110(16)

loop_
_atom_type_symbol
_atom_type_description
_atom_type_scat_dispersion_real
_atom_type_scat_dispersion_imag
_atom_type_scat_source
C C 0.0033 0.0016 'International Tables Vol C Tables 4.2.6.8 and 6.1.1.4'
H H 0.0000 0.0000 'International Tables Vol C Tables 4.2.6.8 and 6.1.1.4'
O O 0.0106 0.0060 'International Tables Vol C Tables 4.2.6.8 and 6.1.1.4'

loop_
_geom_angle_atom_site_label_1
_geom_angle_atom_site_label_2
_geom_angle_atom_site_label_3
_geom_angle
_geom_angle_site_symmetry_1
_geom_angle_site_symmetry_3
_geom_angle_publ_flag
O2 C1 O1 122.4(4) . . ?
O2 C1 C2 125.0(4) . . ?
O1 C1 C2 112.6(4) . . ?
C1 C2 C3 111.6(4) . . ?
C1 C2 H2A 107(2) . . ?
C3 C2 H2A 113(2) . . ?
C1 C2 H2B 110(3) . . ?
C3 C2 H2B 107(3) . . ?
H2A C2 H2B 108(3) . . ?
O3 C3 C2 105.4(3) . . ?
O3 C3 C4 109.9(3) . . ?
C2 C3 C4 116.0(3) . . ?
O3 C3 H3 107.9(19) . . ?
C2 C3 H3 109(2) . . ?
C4 C3 H3 109(2) . . ?
C13 C4 C14 111.2(4) . . ?
C13 C4 C3 106.5(3) . . ?
C14 C4 C3 110.7(3) . . ?
C13 C4 C5 114.1(3) . . ?
C14 C4 C5 108.7(3) . . ?
C3 C4 C5 105.4(3) . . ?
O4 C5 C6 105.4(3) . . ?
O4 C5 C4 108.6(3) . . ?
C6 C5 C4 118.5(3) . . ?
O4 C5 H5 108(2) . . ?
C6 C5 H5 110(2) . . ?
C4 C5 H5 106(2) . . ?
C7 C6 C17 111.2(3) . . ?
C7 C6 C5 114.0(3) . . ?
C17 C6 C5 109.8(3) . . ?
C7 C6 H6 111(3) . . ?
C17 C6 H6 111(2) . . ?
C5 C6 H6 99(2) . . ?
O5 C7 C6 112.4(3) . . ?
O5 C7 C8 107.2(3) . . ?
C6 C7 C8 115.7(3) . . ?
O5 C7 H7 107(2) . . ?
C6 C7 H7 111(2) . . ?
C8 C7 H7 103(2) . . ?
C9 C8 C18 112.6(4) . . ?
C9 C8 C7 110.1(3) . . ?
C18 C8 C7 112.7(3) . . ?
C9 C8 H8 106(3) . . ?
C18 C8 H8 112(3) . . ?
C7 C8 H8 103(3) . . ?
C10 C9 C8 133.5(5) . . ?
C10 C9 H9 113.2 . . ?
C8 C9 H9 113.2 . . ?
C9 C10 H10A 120.0 . . ?
C9 C10 H10B 120.0 . . ?
H10A C10 H10B 120.0 . . ?
O1 C11 H11A 108(4) . . ?
O1 C11 H11B 115(4) . . ?
H11A C11 H11B 108(5) . . ?
O1 C11 H11C 108(5) . . ?
H11A C11 H11C 114(6) . . ?
H11B C11 H11C 104(6) . . ?
O4 C12 O3 109.0(3) . . ?
O4 C12 C16 112.8(4) . . ?
O3 C12 C16 106.2(3) . . ?
O4 C12 C15 105.8(3) . . ?
O3 C12 C15 110.8(4) . . ?
C16 C12 C15 112.3(4) . . ?
C4 C13 H13A 113(3) . . ?
C4 C13 H13B 112(2) . . ?
H13A C13 H13B 108(4) . . ?
C4 C13 H13C 111(3) . . ?
H13A C13 H13C 107(5) . . ?
H13B C13 H13C 106(4) . . ?
C4 C14 H14A 111(3) . . ?
C4 C14 H14B 110(2) . . ?
H14A C14 H14B 112(4) . . ?
C4 C14 H14C 111(2) . . ?
H14A C14 H14C 105(3) . . ?
H14B C14 H14C 108(4) . . ?
C12 C15 H15A 104(3) . . ?
C12 C15 H15B 111(2) . . ?
H15A C15 H15B 114(4) . . ?
C12 C15 H15C 110(3) . . ?
H15A C15 H15C 116(4) . . ?
H15B C15 H15C 103(4) . . ?
C12 C16 H16A 112(2) . . ?
C12 C16 H16B 114(3) . . ?
H16A C16 H16B 105(4) . . ?
C12 C16 H16C 113(3) . . ?
H16A C16 H16C 112(4) . . ?
H16B C16 H16C 102(4) . . ?
C6 C17 H17A 110(3) . . ?
C6 C17 H17B 114(3) . . ?
H17A C17 H17B 110(5) . . ?
C6 C17 H17C 110(3) . . ?
H17A C17 H17C 110(4) . . ?
H17B C17 H17C 102(4) . . ?
C8 C18 H18A 114(4) . . ?
C8 C18 H18B 114(3) . . ?
H18A C18 H18B 100(5) . . ?
C8 C18 H18C 105(3) . . ?
H18A C18 H18C 112(5) . . ?
H18B C18 H18C 113(4) . . ?
C1 O1 C11 115.1(4) . . ?
C3 O3 C12 111.3(3) . . ?
C12 O4 C5 113.3(3) . . ?
C7 O5 H5O 113(5) . . ?

loop_
_geom_bond_atom_site_label_1
_geom_bond_atom_site_label_2
_geom_bond_distance
_geom_bond_site_symmetry_2
_geom_bond_publ_flag
C1 O2 1.204(5) . ?
C1 O1 1.326(5) . ?
C1 C2 1.501(6) . ?
C2 C3 1.517(5) . ?
C2 H2A 0.99(4) . ?
C2 H2B 0.94(5) . ?
C3 O3 1.430(4) . ?
C3 C4 1.546(5) . ?
C3 H3 1.03(4) . ?
C4 C13 1.529(5) . ?
C4 C14 1.535(5) . ?
C4 C5 1.555(5) . ?
C5 O4 1.442(4) . ?
C5 C6 1.541(5) . ?
C5 H5 0.93(4) . ?
C6 C7 1.529(5) . ?
C6 C17 1.536(6) . ?
C6 H6 0.93(4) . ?
C7 O5 1.434(5) . ?
C7 C8 1.536(5) . ?
C7 H7 0.91(3) . ?
C8 C9 1.492(6) . ?
C8 C18 1.521(6) . ?
C8 H8 0.99(5) . ?
C9 C10 1.194(7) . ?
C9 H9 0.9500 . ?
C10 H10A 0.9500 . ?
C10 H10B 0.9500 . ?
C11 O1 1.463(6) . ?
C11 H11A 0.92(7) . ?
C11 H11B 1.17(7) . ?
C11 H11C 0.91(9) . ?
C12 O4 1.417(4) . ?
C12 O3 1.434(4) . ?
C12 C16 1.511(6) . ?
C12 C15 1.516(6) . ?
C13 H13A 1.02(6) . ?
C13 H13B 0.96(4) . ?
C13 H13C 0.94(6) . ?
C14 H14A 0.93(5) . ?
C14 H14B 0.97(5) . ?
C14 H14C 1.03(4) . ?
C15 H15A 1.08(6) . ?
C15 H15B 1.10(5) . ?
C15 H15C 0.87(4) . ?
C16 H16A 1.01(5) . ?
C16 H16B 0.99(5) . ?
C16 H16C 1.08(6) . ?
C17 H17A 1.07(6) . ?
C17 H17B 0.97(6) . ?
C17 H17C 0.97(5) . ?
C18 H18A 0.93(7) . ?
C18 H18B 0.97(5) . ?
C18 H18C 1.04(6) . ?
O5 H5O 0.91(8) . ?

loop_
_geom_hbond_atom_site_label_D
_geom_hbond_atom_site_label_H
_geom_hbond_atom_site_label_A
_geom_hbond_distance_DH
_geom_hbond_distance_HA
_geom_hbond_distance_DA
_geom_hbond_angle_DHA
_geom_hbond_site_symmetry_A
O5 H5O O2 0.91(8) 2.00(8) 2.844(5) 153(7) 1_545

loop_
_geom_torsion_atom_site_label_1
_geom_torsion_atom_site_label_2
_geom_torsion_atom_site_label_3
_geom_torsion_atom_site_label_4
_geom_torsion
_geom_torsion_site_symmetry_1
_geom_torsion_site_symmetry_2
_geom_torsion_site_symmetry_3
_geom_torsion_site_symmetry_4
_geom_torsion_publ_flag
O2 C1 C2 C3 -42.3(6) . . . . ?
O1 C1 C2 C3 138.0(4) . . . . ?
C1 C2 C3 O3 -69.6(4) . . . . ?
C1 C2 C3 C4 168.6(3) . . . . ?
O3 C3 C4 C13 159.1(3) . . . . ?
C2 C3 C4 C13 -81.5(4) . . . . ?
O3 C3 C4 C14 -79.8(4) . . . . ?
C2 C3 C4 C14 39.5(5) . . . . ?
O3 C3 C4 C5 37.6(4) . . . . ?
C2 C3 C4 C5 156.9(3) . . . . ?
C13 C4 C5 O4 -90.4(4) . . . . ?
C14 C4 C5 O4 144.9(3) . . . . ?
C3 C4 C5 O4 26.1(4) . . . . ?
C13 C4 C5 C6 29.7(4) . . . . ?
C14 C4 C5 C6 -95.1(4) . . . . ?
C3 C4 C5 C6 146.2(3) . . . . ?
O4 C5 C6 C7 -178.5(3) . . . . ?
C4 C5 C6 C7 59.8(4) . . . . ?
O4 C5 C6 C17 -53.1(4) . . . . ?
C4 C5 C6 C17 -174.8(4) . . . . ?
C17 C6 C7 O5 -61.9(5) . . . . ?
C5 C6 C7 O5 62.8(4) . . . . ?
C17 C6 C7 C8 61.6(5) . . . . ?
C5 C6 C7 C8 -173.7(3) . . . . ?
O5 C7 C8 C9 -56.9(5) . . . . ?
C6 C7 C8 C9 176.9(4) . . . . ?
O5 C7 C8 C18 176.5(4) . . . . ?
C6 C7 C8 C18 50.3(5) . . . . ?
C18 C8 C9 C10 -10.6(9) . . . . ?
C7 C8 C9 C10 -137.2(7) . . . . ?
O2 C1 O1 C11 -3.0(7) . . . . ?
C2 C1 O1 C11 176.7(4) . . . . ?
C2 C3 O3 C12 162.9(3) . . . . ?
C4 C3 O3 C12 -71.5(3) . . . . ?
O4 C12 O3 C3 30.1(4) . . . . ?
C16 C12 O3 C3 151.9(3) . . . . ?
C15 C12 O3 C3 -85.9(4) . . . . ?
O3 C12 O4 C5 39.7(4) . . . . ?
C16 C12 O4 C5 -78.0(4) . . . . ?
C15 C12 O4 C5 158.9(3) . . . . ?
C6 C5 O4 C12 161.8(3) . . . . ?
C4 C5 O4 C12 -70.3(4) . . . . ?

loop_
_cod_related_entry_id
_cod_related_entry_database
_cod_related_entry_code
1 ChemSpider 30658815
